data_4020526
loop_
_publ_author_name
'Youjun Yang'
'Jorge O. Escobedo'
'Alexander Wong'
'Corin M. Schowalter'
'Michael C. Touchy'
'Lijuan Jiao'
'William E. Crowe'
'Frank R. Fronczek'
'Robert M. Strongin'

_publ_section_title
;
 A Convenient Preparation of Xanthene Dyes
;
_journal_name_full 'Journal of Organic Chemistry'
_journal_page_first 6907
_journal_page_last 6912
_journal_paper_doi 10.1021/jo051002a
_journal_volume 70
_journal_year 2005
_chemical_formula_moiety 'C23 H22 Cl2 O4'
_chemical_formula_sum 'C23 H22 Cl2 O4'
_chemical_formula_weight 433.31
_space_group_IT_number 2
_space_group_name_Hall '-P 1'
_space_group_name_H-M_alt 'P -1'
_symmetry_cell_setting triclinic
_symmetry_space_group_name_Hall '-P 1'
_symmetry_space_group_name_H-M 'P -1'
_cell_angle_alpha 87.201(8)
_cell_angle_beta 81.854(9)
_cell_angle_gamma 80.257(7)
_cell_formula_units_Z 2
_cell_length_a 9.380(2)
_cell_length_b 9.968(2)
_cell_length_c 11.335(3)
_cell_measurement_temperature 105
_cell_volume 1033.7(4)
_diffrn_ambient_temperature 105
_exptl_crystal_density_diffrn 1.392
_cod_depositor_comments
;
The following automatic conversions were performed:
'_symmetry_cell_setting' value 'Triclinic' changed to 'triclinic'
according to '/home/saulius/struct/CIF-dictionaries/cif_core.dic'
dictionary named 'cif_core.dic' version 2.4.1 from 2010-06-29.

Automatic conversion script
Id: cif_fix_enum 1527 2010-12-29 10:47:43Z saulius 
;
_cod_database_code 4020526

loop_
_symmetry_equiv_pos_as_xyz
'x, y, z'
'-x, -y, -z'

loop_
_atom_site_label
_atom_site_type_symbol
_atom_site_fract_x
_atom_site_fract_y
_atom_site_fract_z
_atom_site_U_iso_or_equiv
_atom_site_adp_type
_atom_site_occupancy
_atom_site_symmetry_multiplicity
_atom_site_calc_flag
_atom_site_refinement_flags
_atom_site_disorder_assembly
_atom_site_disorder_group
Cl1 Cl 0.58091(5) 0.65710(4) 0.55176(4) 0.03189(11) Uani 1 1 d . . .
Cl2 Cl 0.58690(5) 0.01365(4) 0.74012(3) 0.02941(11) Uani 1 1 d . . .
O3 O 0.66637(12) 0.07296(11) 0.96646(9) 0.0252(2) Uani 1 1 d . . .
O2 O -0.00514(12) 0.68599(10) 0.82072(11) 0.0274(3) Uani 1 1 d . . .
C1 C 0.17834(16) 0.43874(13) 0.82814(12) 0.0174(3) Uani 1 1 d . . .
H1 H 0.1158 0.4740 0.9026 0.021 Uiso 1 1 calc R . .
C8 C 0.30805(16) 0.34113(13) 0.86646(12) 0.0178(3) Uani 1 1 d . . .
C3 C 0.36376(17) 0.55662(14) 0.69328(12) 0.0202(3) Uani 1 1 d . . .
H3 H 0.4315 0.4742 0.6931 0.024 Uiso 1 1 calc R . .
C7 C 0.12796(17) 0.68468(14) 0.75455(13) 0.0204(3) Uani 1 1 d . . .
C2 C 0.22629(16) 0.56158(13) 0.75790(13) 0.0185(3) Uani 1 1 d . . .
O4 O 0.28383(13) 0.46618(10) 1.04045(10) 0.0262(2) Uani 1 1 d . . .
O1 O 0.35732(14) 0.89443(10) 0.55836(10) 0.0300(3) Uani 1 1 d . . .
C10 C 0.50083(17) 0.14726(14) 0.83092(13) 0.0214(3) Uani 1 1 d . . .
C13 C 0.35937(16) 0.35948(14) 0.97417(13) 0.0202(3) Uani 1 1 d . . .
C6 C 0.16762(18) 0.79714(14) 0.68730(13) 0.0224(3) Uani 1 1 d . . .
H6 H 0.0990 0.8787 0.6844 0.027 Uiso 1 1 calc R . .
C19 C 0.07572(18) 0.38428(14) 0.64073(13) 0.0232(3) Uani 1 1 d . . .
H19 H 0.1298 0.4462 0.5956 0.028 Uiso 1 1 calc R . .
C15 C 0.00704(17) 0.27018(15) 0.82582(14) 0.0240(3) Uani 1 1 d . . .
H15 H 0.0134 0.2539 0.9083 0.029 Uiso 1 1 calc R . .
C11 C 0.55002(16) 0.16504(14) 0.93863(13) 0.0201(3) Uani 1 1 d . . .
C18 C -0.0120(2) 0.31499(16) 0.58482(15) 0.0293(4) Uani 1 1 d . . .
H18 H -0.0180 0.3304 0.5022 0.035 Uiso 1 1 calc R . .
C20 C 0.2624(2) 1.02223(15) 0.55962(15) 0.0336(4) Uani 1 1 d . . .
H20A H 0.1771 1.0138 0.5212 0.050 Uiso 1 1 calc R . .
H20B H 0.3144 1.0909 0.5163 0.050 Uiso 1 1 calc R . .
H20C H 0.2303 1.0498 0.6422 0.050 Uiso 1 1 calc R . .
C4 C 0.40531(17) 0.66915(15) 0.62868(13) 0.0222(3) Uani 1 1 d . . .
C9 C 0.38181(16) 0.23428(14) 0.79615(12) 0.0195(3) Uani 1 1 d . . .
H9 H 0.3499 0.2205 0.7224 0.023 Uiso 1 1 calc R . .
C14 C 0.08515(16) 0.36391(13) 0.76206(13) 0.0187(3) Uani 1 1 d . . .
C5 C 0.30776(18) 0.78984(14) 0.62445(13) 0.0225(3) Uani 1 1 d . . .
C12 C 0.47889(16) 0.27234(14) 1.00958(13) 0.0209(3) Uani 1 1 d . . .
H12 H 0.5120 0.2864 1.0827 0.025 Uiso 1 1 calc R . .
C22 C 0.72987(19) 0.10025(18) 1.06852(14) 0.0309(4) Uani 1 1 d . . .
H22A H 0.7603 0.1899 1.0583 0.046 Uiso 1 1 calc R . .
H22B H 0.8150 0.0303 1.0772 0.046 Uiso 1 1 calc R . .
H22C H 0.6578 0.0992 1.1400 0.046 Uiso 1 1 calc R . .
C16 C -0.08014(18) 0.20016(15) 0.77002(16) 0.0279(3) Uani 1 1 d . . .
H16 H -0.1324 0.1364 0.8145 0.033 Uiso 1 1 calc R . .
C21 C -0.1067(2) 0.80953(17) 0.82233(19) 0.0401(5) Uani 1 1 d . . .
H21A H -0.0631 0.8831 0.8498 0.060 Uiso 1 1 calc R . .
H21B H -0.1953 0.7986 0.8765 0.060 Uiso 1 1 calc R . .
H21C H -0.1315 0.8321 0.7418 0.060 Uiso 1 1 calc R . .
C17 C -0.0909(2) 0.22312(15) 0.64988(16) 0.0307(4) Uani 1 1 d . . .
H17 H -0.1517 0.1765 0.6121 0.037 Uiso 1 1 calc R . .
C23 C 0.3201(2) 0.47674(17) 1.15790(15) 0.0323(4) Uani 1 1 d . . .
H23A H 0.3156 0.3900 1.2017 0.048 Uiso 1 1 calc R . .
H23B H 0.2505 0.5491 1.2000 0.048 Uiso 1 1 calc R . .
H23C H 0.4190 0.4983 1.1523 0.048 Uiso 1 1 calc R . .

loop_
_atom_site_aniso_label
_atom_site_aniso_U_11
_atom_site_aniso_U_22
_atom_site_aniso_U_33
_atom_site_aniso_U_23
_atom_site_aniso_U_13
_atom_site_aniso_U_12
Cl1 0.0295(2) 0.0304(2) 0.0331(2) 0.00128(16) 0.00852(16) -0.00870(16)
Cl2 0.0288(2) 0.02898(19) 0.02694(19) -0.00685(15) -0.00543(15) 0.00834(15)
O3 0.0223(6) 0.0277(5) 0.0242(5) 0.0006(4) -0.0080(4) 0.0033(4)
O2 0.0190(6) 0.0188(5) 0.0408(7) 0.0065(4) 0.0027(5) -0.0006(4)
C1 0.0167(7) 0.0156(6) 0.0195(6) 0.0016(5) -0.0027(5) -0.0021(5)
C8 0.0165(7) 0.0180(6) 0.0191(6) 0.0030(5) -0.0035(5) -0.0033(5)
C3 0.0216(8) 0.0194(6) 0.0199(7) -0.0001(5) -0.0029(6) -0.0043(5)
C7 0.0203(7) 0.0186(6) 0.0229(7) -0.0006(5) -0.0029(6) -0.0047(5)
C2 0.0204(7) 0.0146(6) 0.0216(7) 0.0012(5) -0.0052(5) -0.0044(5)
O4 0.0274(6) 0.0253(5) 0.0251(5) -0.0061(4) -0.0071(5) 0.0028(4)
O1 0.0407(7) 0.0182(5) 0.0291(6) 0.0032(4) 0.0064(5) -0.0095(5)
C10 0.0210(8) 0.0189(6) 0.0222(7) -0.0013(5) -0.0009(6) 0.0009(5)
C13 0.0200(7) 0.0189(6) 0.0210(7) 0.0005(5) -0.0018(6) -0.0020(5)
C6 0.0266(8) 0.0164(6) 0.0246(7) 0.0006(5) -0.0040(6) -0.0043(5)
C19 0.0270(8) 0.0177(6) 0.0251(7) 0.0020(5) -0.0043(6) -0.0045(6)
C15 0.0219(8) 0.0217(7) 0.0280(8) 0.0031(6) -0.0016(6) -0.0049(6)
C11 0.0158(7) 0.0227(7) 0.0212(7) 0.0044(5) -0.0035(5) -0.0026(5)
C18 0.0366(10) 0.0245(7) 0.0286(8) -0.0026(6) -0.0116(7) -0.0038(6)
C20 0.0539(12) 0.0157(7) 0.0292(8) 0.0002(6) 0.0033(8) -0.0076(7)
C4 0.0219(8) 0.0241(7) 0.0207(7) -0.0011(5) 0.0010(6) -0.0068(6)
C9 0.0198(7) 0.0209(6) 0.0179(7) 0.0010(5) -0.0040(5) -0.0026(5)
C14 0.0162(7) 0.0152(6) 0.0245(7) -0.0002(5) -0.0039(5) -0.0011(5)
C5 0.0322(9) 0.0178(6) 0.0190(7) -0.0009(5) -0.0015(6) -0.0101(6)
C12 0.0192(7) 0.0249(7) 0.0188(7) 0.0018(5) -0.0042(5) -0.0038(6)
C22 0.0265(9) 0.0407(9) 0.0255(8) 0.0007(7) -0.0124(7) 0.0011(7)
C16 0.0243(8) 0.0200(7) 0.0397(9) 0.0000(6) -0.0017(7) -0.0072(6)
C21 0.0272(10) 0.0239(8) 0.0613(12) 0.0098(8) 0.0070(9) 0.0043(7)
C17 0.0296(9) 0.0223(7) 0.0427(10) -0.0071(7) -0.0100(7) -0.0050(6)
C23 0.0353(10) 0.0325(8) 0.0293(8) -0.0107(7) -0.0102(7) 0.0015(7)

loop_
_geom_bond_atom_site_label_1
_geom_bond_atom_site_label_2
_geom_bond_distance
_geom_bond_site_symmetry_2
_geom_bond_publ_flag
Cl1 C4 1.7389(16) . ?
Cl2 C10 1.7377(15) . ?
O3 C11 1.3651(17) . ?
O3 C22 1.4310(19) . ?
O2 C7 1.3608(18) . ?
O2 C21 1.4225(19) . ?
C1 C8 1.5243(19) . ?
C1 C2 1.5248(19) . ?
C1 C14 1.530(2) . ?
C1 H1 1.0000 . ?
C8 C9 1.388(2) . ?
C8 C13 1.405(2) . ?
C3 C2 1.384(2) . ?
C3 C4 1.390(2) . ?
C3 H3 0.9500 . ?
C7 C6 1.398(2) . ?
C7 C2 1.407(2) . ?
O4 C13 1.3675(17) . ?
O4 C23 1.4329(19) . ?
O1 C5 1.3613(17) . ?
O1 C20 1.4250(19) . ?
C10 C9 1.385(2) . ?
C10 C11 1.394(2) . ?
C13 C12 1.392(2) . ?
C6 C5 1.396(2) . ?
C6 H6 0.9500 . ?
C19 C18 1.392(2) . ?
C19 C14 1.393(2) . ?
C19 H19 0.9500 . ?
C15 C16 1.392(2) . ?
C15 C14 1.396(2) . ?
C15 H15 0.9500 . ?
C11 C12 1.388(2) . ?
C18 C17 1.393(2) . ?
C18 H18 0.9500 . ?
C20 H20A 0.9800 . ?
C20 H20B 0.9800 . ?
C20 H20C 0.9800 . ?
C4 C5 1.386(2) . ?
C9 H9 0.9500 . ?
C12 H12 0.9500 . ?
C22 H22A 0.9800 . ?
C22 H22B 0.9800 . ?
C22 H22C 0.9800 . ?
C16 C17 1.385(2) . ?
C16 H16 0.9500 . ?
C21 H21A 0.9800 . ?
C21 H21B 0.9800 . ?
C21 H21C 0.9800 . ?
C17 H17 0.9500 . ?
C23 H23A 0.9800 . ?
C23 H23B 0.9800 . ?
C23 H23C 0.9800 . ?

loop_
_cod_related_entry_id
_cod_related_entry_database
_cod_related_entry_code
1 ChemSpider 9605303
